data_4516432
loop_
_publ_author_name
'Katzsch, Felix'
'Gruber, Tobias'
'Weber, Edwin'

_publ_section_title
;
 Crystalline Inclusion of Wheel-and-Axle Diol Hosts Featuring
 Benzo[b]thiophene Units as a Lateral Construction Element
;
_journal_issue 10
_journal_name_full 'Crystal Growth &amp; Design'
_journal_page_first 5047
_journal_paper_doi 10.1021/acs.cgd.5b01034
_journal_volume 15
_journal_year 2015
_chemical_formula_moiety 'C40 H26 O2 S4, 2(C4 H11 N)'
_chemical_formula_sum 'C48 H48 N2 O2 S4'
_chemical_formula_weight 813.12
_chemical_name_systematic
;
 '1,4-Bis[di(benzo[b]thien-2-yl)hydroxymethyl]benzen diethylamine disolvate'
;
_space_group_IT_number 14
_space_group_name_Hall '-P 2yn'
_space_group_name_H-M_alt 'P 1 21/n 1'
_symmetry_cell_setting monoclinic
_symmetry_space_group_name_Hall '-P 2yn'
_symmetry_space_group_name_H-M 'P 1 21/n 1'
_atom_sites_solution_hydrogens geom
_atom_sites_solution_primary direct
_atom_sites_solution_secondary difmap
_audit_creation_method SHELXL-97
_cell_angle_alpha 90.00
_cell_angle_beta 100.769(2)
_cell_angle_gamma 90.00
_cell_formula_units_Z 2
_cell_length_a 10.5048(5)
_cell_length_b 9.6623(4)
_cell_length_c 20.7737(8)
_cell_measurement_reflns_used 3338
_cell_measurement_temperature 100(2)
_cell_measurement_theta_max 27.39
_cell_measurement_theta_min 2.37
_cell_volume 2071.41(15)
_computing_cell_refinement 'Bruker SAINT'
_computing_data_collection 'Bruker APEX2'
_computing_data_reduction 'Bruker SAINT'
_computing_molecular_graphics 'Bruker SHELXTL'
_computing_publication_material 'Bruker SHELXTL'
_computing_structure_refinement 'SHELXL-97 (Sheldrick, 2008)'
_computing_structure_solution 'SHELXS-97 (Sheldrick, 2008)'
_diffrn_ambient_temperature 100(2)
_diffrn_measured_fraction_theta_full 0.994
_diffrn_measured_fraction_theta_max 0.994
_diffrn_measurement_device_type 'Bruker APEX-II CCD'
_diffrn_measurement_method '\f and \w scans'
_diffrn_radiation_monochromator graphite
_diffrn_radiation_source 'fine-focus sealed tube'
_diffrn_radiation_type MoK\a
_diffrn_radiation_wavelength 0.71073
_diffrn_reflns_av_R_equivalents 0.0520
_diffrn_reflns_av_sigmaI/netI 0.0642
_diffrn_reflns_limit_h_max 13
_diffrn_reflns_limit_h_min -14
_diffrn_reflns_limit_k_max 12
_diffrn_reflns_limit_k_min -12
_diffrn_reflns_limit_l_max 27
_diffrn_reflns_limit_l_min -27
_diffrn_reflns_number 19438
_diffrn_reflns_theta_full 28.39
_diffrn_reflns_theta_max 28.39
_diffrn_reflns_theta_min 2.89
_exptl_absorpt_coefficient_mu 0.272
_exptl_absorpt_correction_T_max 0.9733
_exptl_absorpt_correction_T_min 0.9377
_exptl_absorpt_correction_type multi-scan
_exptl_absorpt_process_details 'SADABS (Sheldrick, 2004)'
_exptl_crystal_colour colourless
_exptl_crystal_density_diffrn 1.304
_exptl_crystal_density_method 'not measured'
_exptl_crystal_description block
_exptl_crystal_F_000 860
_exptl_crystal_size_max 0.24
_exptl_crystal_size_mid 0.11
_exptl_crystal_size_min 0.10
_refine_diff_density_max 0.444
_refine_diff_density_min -0.390
_refine_diff_density_rms 0.060
_refine_ls_extinction_method none
_refine_ls_goodness_of_fit_ref 1.015
_refine_ls_hydrogen_treatment mixed
_refine_ls_matrix_type full
_refine_ls_number_parameters 279
_refine_ls_number_reflns 5148
_refine_ls_number_restraints 18
_refine_ls_restrained_S_all 1.023
_refine_ls_R_factor_all 0.0849
_refine_ls_R_factor_gt 0.0470
_refine_ls_shift/su_max 0.000
_refine_ls_shift/su_mean 0.000
_refine_ls_structure_factor_coef Fsqd
_refine_ls_weighting_details 'calc w=1/[\s^2^(Fo^2^)+(0.0446P)^2^+0.7831P] where P=(Fo^2^+2Fc^2^)/3'
_refine_ls_weighting_scheme calc
_refine_ls_wR_factor_gt 0.0962
_refine_ls_wR_factor_ref 0.1086
_reflns_number_gt 3515
_reflns_number_total 5148
_reflns_threshold_expression >2\s(I)
_cod_data_source_file 4a.cif
_cod_data_source_block feka_61_monop
_cod_depositor_comments
;
The following automatic conversions were performed:

data item '_symmetry_cell_setting' value 'Monoclinic' was changed to
'monoclinic' in accordance with the
/home/saulius/struct/COD-crude-data/automatic-downloads/DataCite-retrospective/ACS/depositions/lib/dictionaries/cif_core.dic
dictionary named 'cif_core.dic' version 2.4.2 last updated on
2011-04-26.

Automatic conversion script
Id: cif_fix_values 6909 2019-04-08 15:41:33Z antanas 
;
_cod_original_sg_symbol_H-M 'P2(1)/n  '
_cod_database_code 4516432

loop_
_symmetry_equiv_pos_as_xyz
'x, y, z'
'-x+1/2, y+1/2, -z+1/2'
'-x, -y, -z'
'x-1/2, -y-1/2, z-1/2'

loop_
_atom_site_label
_atom_site_type_symbol
_atom_site_fract_x
_atom_site_fract_y
_atom_site_fract_z
_atom_site_U_iso_or_equiv
_atom_site_adp_type
_atom_site_occupancy
_atom_site_symmetry_multiplicity
_atom_site_calc_flag
_atom_site_refinement_flags
_atom_site_disorder_assembly
_atom_site_disorder_group
O1 O 0.33436(12) 0.11282(14) -0.00422(6) 0.0163(3) Uani 1 1 d . . .
H1 H 0.3608 0.0529 0.0245 0.025 Uiso 1 1 calc R . .
S1 S 0.35069(5) 0.40379(5) 0.08896(2) 0.02128(13) Uani 1 1 d . . .
S2 S 0.31716(7) 0.35922(8) -0.07843(4) 0.0184(2) Uani 0.765(2) 1 d PD A 1
C10 C 0.0852(3) 0.3647(4) -0.05944(18) 0.0211(8) Uani 0.765(2) 1 d PD A 1
H10 H 0.0086 0.3425 -0.0436 0.025 Uiso 0.765(2) 1 calc PR A 1
S2B S 0.0355(3) 0.3697(3) -0.04750(15) 0.0227(8) Uani 0.235(2) 1 d PD A 2
C10B C 0.2604(8) 0.3624(9) -0.0765(5) 0.030(2) Uani 0.235(2) 1 d PDU A 2
H10B H 0.3470 0.3329 -0.0755 0.036 Uiso 0.235(2) 1 calc PR A 2
C1 C 0.26821(18) 0.2460(2) 0.08089(9) 0.0166(4) Uani 1 1 d . . .
C2 C 0.26266(18) 0.1869(2) 0.14001(9) 0.0191(4) Uani 1 1 d . . .
H2 H 0.2214 0.1010 0.1447 0.023 Uiso 1 1 calc R . .
C3 C 0.32629(18) 0.2693(2) 0.19463(9) 0.0199(4) Uani 1 1 d . . .
C4 C 0.3420(2) 0.2424(2) 0.26200(10) 0.0254(5) Uani 1 1 d . . .
H4 H 0.3065 0.1609 0.2772 0.031 Uiso 1 1 calc R . .
C5 C 0.4089(2) 0.3350(2) 0.30586(10) 0.0289(5) Uani 1 1 d . . .
H5 H 0.4202 0.3164 0.3515 0.035 Uiso 1 1 calc R . .
C6 C 0.4607(2) 0.4560(2) 0.28455(10) 0.0270(5) Uani 1 1 d . . .
H6 H 0.5071 0.5183 0.3157 0.032 Uiso 1 1 calc R . .
C7 C 0.44509(19) 0.4860(2) 0.21839(10) 0.0235(5) Uani 1 1 d . . .
H7 H 0.4791 0.5689 0.2038 0.028 Uiso 1 1 calc R . .
C8 C 0.37838(18) 0.3916(2) 0.17383(9) 0.0182(4) Uani 1 1 d . . .
C9 C 0.19328(16) 0.2977(2) -0.03864(9) 0.0171(4) Uani 1 1 d DU . .
C11 C 0.08532(19) 0.4731(2) -0.10705(9) 0.0188(4) Uani 1 1 d D . .
C12 C -0.00826(19) 0.5631(2) -0.14037(10) 0.0219(5) Uani 1 1 d . A .
H12 H -0.0947 0.5595 -0.1329 0.026 Uiso 1 1 calc R . .
C13 C 0.0253(2) 0.6569(2) -0.18400(10) 0.0244(5) Uani 1 1 d . . .
H13 H -0.0387 0.7175 -0.2070 0.029 Uiso 1 1 calc R A .
C14 C 0.1518(2) 0.6643(2) -0.19488(10) 0.0287(5) Uani 1 1 d . A .
H14 H 0.1737 0.7319 -0.2242 0.034 Uiso 1 1 calc R . .
C15 C 0.2453(2) 0.5755(3) -0.16394(10) 0.0299(5) Uani 1 1 d . . .
H15 H 0.3315 0.5805 -0.1718 0.036 Uiso 1 1 calc R A .
C16 C 0.2113(2) 0.4773(2) -0.12049(10) 0.0242(5) Uani 1 1 d D A .
C17 C 0.22665(17) 0.1843(2) 0.01251(9) 0.0157(4) Uani 1 1 d . A .
C18 C 0.10898(17) 0.0878(2) 0.00821(9) 0.0160(4) Uani 1 1 d . . .
C19 C 0.00928(18) 0.1113(2) 0.04247(9) 0.0183(4) Uani 1 1 d . A .
H19 H 0.0140 0.1880 0.0714 0.022 Uiso 1 1 calc R . .
C20 C -0.09703(18) 0.0235(2) 0.03476(9) 0.0175(4) Uani 1 1 d . . .
H20 H -0.1631 0.0400 0.0594 0.021 Uiso 1 1 calc R A .
N1G N 0.44041(16) 0.90458(18) 0.07620(8) 0.0193(4) Uani 1 1 d D . .
H1G H 0.5062(17) 0.886(2) 0.0579(9) 0.017(6) Uiso 1 1 d D . .
C1G C 0.4916(2) 0.9342(2) 0.14559(10) 0.0233(5) Uani 1 1 d . . .
H1G1 H 0.5359 0.8508 0.1666 0.028 Uiso 1 1 calc R . .
H1G2 H 0.4188 0.9561 0.1680 0.028 Uiso 1 1 calc R . .
C2G C 0.5858(2) 1.0539(2) 0.15392(11) 0.0305(5) Uani 1 1 d . . .
H2G1 H 0.6614 1.0297 0.1348 0.046 Uiso 1 1 calc R . .
H2G2 H 0.6138 1.0740 0.2007 0.046 Uiso 1 1 calc R . .
H2G3 H 0.5434 1.1358 0.1317 0.046 Uiso 1 1 calc R . .
C3G C 0.3513(2) 0.7863(2) 0.06785(10) 0.0253(5) Uani 1 1 d . . .
H3G1 H 0.2654 0.8169 0.0756 0.030 Uiso 1 1 calc R . .
H3G2 H 0.3843 0.7147 0.1008 0.030 Uiso 1 1 calc R . .
C4G C 0.3361(2) 0.7239(2) -0.00021(10) 0.0285(5) Uani 1 1 d . . .
H4G1 H 0.3153 0.7972 -0.0331 0.043 Uiso 1 1 calc R . .
H4G2 H 0.2659 0.6555 -0.0063 0.043 Uiso 1 1 calc R . .
H4G3 H 0.4172 0.6787 -0.0052 0.043 Uiso 1 1 calc R . .

loop_
_atom_site_aniso_label
_atom_site_aniso_U_11
_atom_site_aniso_U_22
_atom_site_aniso_U_33
_atom_site_aniso_U_23
_atom_site_aniso_U_13
_atom_site_aniso_U_12
O1 0.0168(6) 0.0164(8) 0.0170(7) 0.0031(6) 0.0062(5) 0.0027(5)
S1 0.0264(3) 0.0187(3) 0.0187(3) -0.0008(2) 0.0042(2) -0.0035(2)
S2 0.0149(4) 0.0214(4) 0.0197(4) 0.0061(3) 0.0055(3) 0.0050(3)
C10 0.0133(16) 0.0248(18) 0.0263(18) -0.0058(13) 0.0063(13) 0.0020(15)
S2B 0.0239(17) 0.0176(14) 0.0249(15) 0.0037(10) 0.0006(12) 0.0071(13)
C10B 0.012(5) 0.039(6) 0.039(5) -0.009(4) 0.005(4) 0.008(5)
C1 0.0164(9) 0.0137(10) 0.0199(10) -0.0020(8) 0.0040(7) 0.0000(8)
C2 0.0176(9) 0.0202(11) 0.0192(10) -0.0024(8) 0.0028(8) 0.0032(8)
C3 0.0185(9) 0.0219(11) 0.0196(10) 0.0014(8) 0.0042(8) 0.0050(8)
C4 0.0280(11) 0.0275(13) 0.0213(11) 0.0051(9) 0.0059(9) 0.0022(9)
C5 0.0333(12) 0.0364(15) 0.0164(10) 0.0016(9) 0.0032(9) 0.0060(10)
C6 0.0297(12) 0.0304(13) 0.0192(11) -0.0055(9) 0.0004(9) 0.0041(10)
C7 0.0235(10) 0.0213(12) 0.0254(11) -0.0026(9) 0.0039(8) -0.0010(9)
C8 0.0171(9) 0.0211(11) 0.0172(9) -0.0012(8) 0.0049(7) 0.0025(8)
C9 0.0186(9) 0.0144(10) 0.0179(10) -0.0013(8) 0.0028(7) -0.0015(8)
C11 0.0263(10) 0.0140(10) 0.0158(9) -0.0013(8) 0.0028(8) -0.0025(8)
C12 0.0200(10) 0.0241(12) 0.0214(10) -0.0037(9) 0.0032(8) 0.0018(9)
C13 0.0314(11) 0.0186(11) 0.0211(11) -0.0006(9) -0.0005(9) 0.0056(9)
C14 0.0369(12) 0.0325(14) 0.0169(10) 0.0039(9) 0.0054(9) -0.0077(10)
C15 0.0234(11) 0.0432(15) 0.0242(11) -0.0056(10) 0.0071(9) -0.0028(10)
C16 0.0254(10) 0.0249(12) 0.0204(10) -0.0057(9) -0.0010(8) 0.0068(9)
C17 0.0142(9) 0.0162(10) 0.0170(9) -0.0004(8) 0.0041(7) 0.0002(7)
C18 0.0157(9) 0.0156(10) 0.0165(9) 0.0014(8) 0.0020(7) -0.0007(8)
C19 0.0180(9) 0.0177(11) 0.0190(10) -0.0051(8) 0.0025(7) 0.0004(8)
C20 0.0163(9) 0.0202(11) 0.0167(9) -0.0017(8) 0.0049(7) 0.0023(8)
N1G 0.0222(8) 0.0187(9) 0.0190(8) 0.0010(7) 0.0089(7) 0.0031(7)
C1G 0.0303(11) 0.0225(12) 0.0173(10) 0.0022(9) 0.0047(8) 0.0029(9)
C2G 0.0324(12) 0.0305(14) 0.0281(12) -0.0015(10) 0.0046(9) -0.0029(10)
C3G 0.0330(12) 0.0197(12) 0.0239(11) 0.0030(9) 0.0068(9) -0.0012(9)
C4G 0.0370(12) 0.0228(13) 0.0240(11) -0.0011(9) 0.0012(9) 0.0031(10)

loop_
_atom_type_symbol
_atom_type_description
_atom_type_scat_dispersion_real
_atom_type_scat_dispersion_imag
_atom_type_scat_source
C C 0.0033 0.0016 'International Tables Vol C Tables 4.2.6.8 and 6.1.1.4'
H H 0.0000 0.0000 'International Tables Vol C Tables 4.2.6.8 and 6.1.1.4'
O O 0.0106 0.0060 'International Tables Vol C Tables 4.2.6.8 and 6.1.1.4'
S S 0.1246 0.1234 'International Tables Vol C Tables 4.2.6.8 and 6.1.1.4'
N N 0.0061 0.0033 'International Tables Vol C Tables 4.2.6.8 and 6.1.1.4'

loop_
_geom_angle_atom_site_label_1
_geom_angle_atom_site_label_2
_geom_angle_atom_site_label_3
_geom_angle
_geom_angle_site_symmetry_1
_geom_angle_site_symmetry_3
C17 O1 H1 109.5 . .
C8 S1 C1 91.39(9) . .
C16 S2 C9 89.90(10) . .
C9 C10 C11 118.3(3) . .
C9 C10 H10 120.8 . .
C11 C10 H10 120.8 . .
C11 S2B C9 84.25(15) . .
C9 C10B C16 124.7(6) . .
C9 C10B H10B 117.7 . .
C16 C10B H10B 117.7 . .
C2 C1 C17 128.33(18) . .
C2 C1 S1 112.50(15) . .
C17 C1 S1 118.75(14) . .
C1 C2 C3 112.64(19) . .
C1 C2 H2 123.7 . .
C3 C2 H2 123.7 . .
C4 C3 C8 118.86(19) . .
C4 C3 C2 129.3(2) . .
C8 C3 C2 111.85(18) . .
C5 C4 C3 119.5(2) . .
C5 C4 H4 120.3 . .
C3 C4 H4 120.3 . .
C4 C5 C6 121.1(2) . .
C4 C5 H5 119.4 . .
C6 C5 H5 119.4 . .
C7 C6 C5 120.6(2) . .
C7 C6 H6 119.7 . .
C5 C6 H6 119.7 . .
C6 C7 C8 118.3(2) . .
C6 C7 H7 120.8 . .
C8 C7 H7 120.8 . .
C7 C8 C3 121.58(18) . .
C7 C8 S1 126.79(16) . .
C3 C8 S1 111.62(15) . .
C10 C9 C10B 95.5(4) . .
C10 C9 C17 131.3(2) . .
C10B C9 C17 133.2(3) . .
C10 C9 S2 110.4(2) . .
C17 C9 S2 118.34(13) . .
C10B C9 S2B 110.3(3) . .
C17 C9 S2B 116.34(15) . .
S2 C9 S2B 125.01(15) . .
C12 C11 C16 119.10(17) . .
C12 C11 C10 134.6(2) . .
C16 C11 C10 106.2(2) . .
C12 C11 S2B 115.56(17) . .
C16 C11 S2B 125.22(18) . .
C13 C12 C11 119.66(19) . .
C13 C12 H12 120.2 . .
C11 C12 H12 120.2 . .
C12 C13 C14 120.8(2) . .
C12 C13 H13 119.6 . .
C14 C13 H13 119.6 . .
C15 C14 C13 121.0(2) . .
C15 C14 H14 119.5 . .
C13 C14 H14 119.5 . .
C14 C15 C16 118.6(2) . .
C14 C15 H15 120.7 . .
C16 C15 H15 120.7 . .
C15 C16 C11 120.74(18) . .
C15 C16 C10B 144.2(3) . .
C11 C16 C10B 95.1(3) . .
C15 C16 S2 124.07(17) . .
C11 C16 S2 115.16(16) . .
O1 C17 C9 105.60(14) . .
O1 C17 C1 108.33(14) . .
C9 C17 C1 110.89(16) . .
O1 C17 C18 111.06(15) . .
C9 C17 C18 108.57(15) . .
C1 C17 C18 112.20(15) . .
C20 C18 C19 117.98(17) 3 .
C20 C18 C17 118.82(16) 3 .
C19 C18 C17 123.08(17) . .
C20 C19 C18 120.55(18) . .
C20 C19 H19 119.7 . .
C18 C19 H19 119.7 . .
C19 C20 C18 121.45(17) . 3
C19 C20 H20 119.3 . .
C18 C20 H20 119.3 3 .
C3G N1G C1G 112.11(16) . .
C3G N1G H1G 109.3(14) . .
C1G N1G H1G 107.1(14) . .
N1G C1G C2G 111.92(17) . .
N1G C1G H1G1 109.2 . .
C2G C1G H1G1 109.2 . .
N1G C1G H1G2 109.2 . .
C2G C1G H1G2 109.2 . .
H1G1 C1G H1G2 107.9 . .
C1G C2G H2G1 109.5 . .
C1G C2G H2G2 109.5 . .
H2G1 C2G H2G2 109.5 . .
C1G C2G H2G3 109.5 . .
H2G1 C2G H2G3 109.5 . .
H2G2 C2G H2G3 109.5 . .
N1G C3G C4G 111.93(17) . .
N1G C3G H3G1 109.2 . .
C4G C3G H3G1 109.2 . .
N1G C3G H3G2 109.2 . .
C4G C3G H3G2 109.2 . .
H3G1 C3G H3G2 107.9 . .
C3G C4G H4G1 109.5 . .
C3G C4G H4G2 109.5 . .
H4G1 C4G H4G2 109.5 . .
C3G C4G H4G3 109.5 . .
H4G1 C4G H4G3 109.5 . .
H4G2 C4G H4G3 109.5 . .

loop_
_geom_bond_atom_site_label_1
_geom_bond_atom_site_label_2
_geom_bond_distance
_geom_bond_site_symmetry_2
O1 C17 1.423(2) .
O1 H1 0.8400 .
S1 C8 1.7365(19) .
S1 C1 1.746(2) .
S2 C16 1.714(2) .
S2 C9 1.7698(18) .
C10 C9 1.308(4) .
C10 C11 1.440(4) .
C10 H10 0.9500 .
S2B C11 1.745(3) .
S2B C9 1.775(3) .
C10B C9 1.310(6) .
C10B C16 1.468(6) .
C10B H10B 0.9500 .
C1 C2 1.366(3) .
C1 C17 1.527(3) .
C2 C3 1.444(3) .
C2 H2 0.9500 .
C3 C4 1.403(3) .
C3 C8 1.404(3) .
C4 C5 1.373(3) .
C4 H4 0.9500 .
C5 C6 1.395(3) .
C5 H5 0.9500 .
C6 C7 1.384(3) .
C6 H6 0.9500 .
C7 C8 1.392(3) .
C7 H7 0.9500 .
C9 C17 1.521(3) .
C11 C12 1.396(3) .
C11 C16 1.404(3) .
C12 C13 1.374(3) .
C12 H12 0.9500 .
C13 C14 1.391(3) .
C13 H13 0.9500 .
C14 C15 1.371(3) .
C14 H14 0.9500 .
C15 C16 1.401(3) .
C15 H15 0.9500 .
C17 C18 1.537(3) .
C18 C20 1.389(3) 3
C18 C19 1.390(3) .
C19 C20 1.387(3) .
C19 H19 0.9500 .
C20 C18 1.389(3) 3
C20 H20 0.9500 .
N1G C3G 1.467(3) .
N1G C1G 1.469(3) .
N1G H1G 0.868(15) .
C1G C2G 1.511(3) .
C1G H1G1 0.9900 .
C1G H1G2 0.9900 .
C2G H2G1 0.9800 .
C2G H2G2 0.9800 .
C2G H2G3 0.9800 .
C3G C4G 1.518(3) .
C3G H3G1 0.9900 .
C3G H3G2 0.9900 .
C4G H4G1 0.9800 .
C4G H4G2 0.9800 .
C4G H4G3 0.9800 .

loop_
_geom_hbond_atom_site_label_D
_geom_hbond_atom_site_label_H
_geom_hbond_atom_site_label_A
_geom_hbond_distance_DH
_geom_hbond_distance_HA
_geom_hbond_distance_DA
_geom_hbond_angle_DHA
_geom_hbond_site_symmetry_A
O1 H1 N1G 0.84 1.89 2.718(2) 168.1 1_545
C5 H5 S2B 0.95 2.86 3.667(4) 144.0 4_666
N1G H1G O1 0.868(15) 2.179(15) 3.031(2) 167.1(19) 3_665
C12 H12 Cg3 0.95 2.70 3.525(2) 146.0 3_565
C15 H15 Cg5 0.95 2.84 3.787(2) 173.3 3_665
C19 H19 Cg6 0.95 2.75 3.6940(19) 170.1 3_565
C2G H2G3 Cg3 0.98 2.87 3.652(2) 137.5 1_565

loop_
_geom_torsion_atom_site_label_1
_geom_torsion_atom_site_label_2
_geom_torsion_atom_site_label_3
_geom_torsion_atom_site_label_4
_geom_torsion
_geom_torsion_site_symmetry_1
_geom_torsion_site_symmetry_4
C8 S1 C1 C2 -0.25(15) . .
C8 S1 C1 C17 -173.40(15) . .
C17 C1 C2 C3 172.34(18) . .
S1 C1 C2 C3 0.0(2) . .
C1 C2 C3 C4 -179.2(2) . .
C1 C2 C3 C8 0.3(2) . .
C8 C3 C4 C5 -0.8(3) . .
C2 C3 C4 C5 178.7(2) . .
C3 C4 C5 C6 0.6(3) . .
C4 C5 C6 C7 0.3(3) . .
C5 C6 C7 C8 -1.0(3) . .
C6 C7 C8 C3 0.7(3) . .
C6 C7 C8 S1 -178.01(16) . .
C4 C3 C8 C7 0.2(3) . .
C2 C3 C8 C7 -179.41(18) . .
C4 C3 C8 S1 179.07(15) . .
C2 C3 C8 S1 -0.5(2) . .
C1 S1 C8 C7 179.26(19) . .
C1 S1 C8 C3 0.43(15) . .
C11 C10 C9 C10B -2.6(6) . .
C11 C10 C9 C17 177.1(2) . .
C11 C10 C9 S2 -1.5(4) . .
C11 C10 C9 S2B 161.6(11) . .
C16 C10B C9 C10 3.9(10) . .
C16 C10B C9 C17 -175.8(5) . .
C16 C10B C9 S2 -172(3) . .
C16 C10B C9 S2B -0.6(12) . .
C16 S2 C9 C10 1.2(2) . .
C16 S2 C9 C10B 6(2) . .
C16 S2 C9 C17 -177.58(16) . .
C16 S2 C9 S2B -4.27(19) . .
C11 S2B C9 C10 -13.3(8) . .
C11 S2B C9 C10B 3.4(6) . .
C11 S2B C9 C17 179.59(16) . .
C11 S2B C9 S2 6.2(2) . .
C9 C10 C11 C12 178.9(2) . .
C9 C10 C11 C16 1.0(4) . .
C9 C10 C11 S2B -165.3(9) . .
C9 S2B C11 C12 177.14(17) . .
C9 S2B C11 C16 -6.7(2) . .
C9 S2B C11 C10 9.5(6) . .
C16 C11 C12 C13 -2.1(3) . .
C10 C11 C12 C13 -179.9(3) . .
S2B C11 C12 C13 174.3(2) . .
C11 C12 C13 C14 -0.7(3) . .
C12 C13 C14 C15 2.0(3) . .
C13 C14 C15 C16 -0.5(3) . .
C14 C15 C16 C11 -2.3(3) . .
C14 C15 C16 C10B 179.1(8) . .
C14 C15 C16 S2 179.80(17) . .
C12 C11 C16 C15 3.6(3) . .
C10 C11 C16 C15 -178.0(2) . .
S2B C11 C16 C15 -172.4(2) . .
C12 C11 C16 C10B -177.2(5) . .
C10 C11 C16 C10B 1.1(5) . .
S2B C11 C16 C10B 6.7(5) . .
C12 C11 C16 S2 -178.33(15) . .
C10 C11 C16 S2 0.0(3) . .
S2B C11 C16 S2 5.6(3) . .
C9 C10B C16 C15 175.4(4) . .
C9 C10B C16 C11 -3.4(10) . .
C9 C10B C16 S2 174(2) . .
C9 S2 C16 C15 177.34(19) . .
C9 S2 C16 C11 -0.66(17) . .
C9 S2 C16 C10B -3.8(14) . .
C10 C9 C17 O1 156.3(3) . .
C10B C9 C17 O1 -24.1(8) . .
S2 C9 C17 O1 -25.29(19) . .
S2B C9 C17 O1 160.82(17) . .
C10 C9 C17 C1 -86.6(3) . .
C10B C9 C17 C1 93.0(8) . .
S2 C9 C17 C1 91.84(17) . .
S2B C9 C17 C1 -82.0(2) . .
C10 C9 C17 C18 37.1(3) . .
C10B C9 C17 C18 -143.3(7) . .
S2 C9 C17 C18 -144.45(14) . .
S2B C9 C17 C18 41.7(2) . .
C2 C1 C17 O1 -89.3(2) . .
S1 C1 C17 O1 82.60(17) . .
C2 C1 C17 C9 155.22(19) . .
S1 C1 C17 C9 -32.9(2) . .
C2 C1 C17 C18 33.6(3) . .
S1 C1 C17 C18 -154.45(14) . .
O1 C17 C18 C20 -27.4(2) . 3
C9 C17 C18 C20 88.2(2) . 3
C1 C17 C18 C20 -148.86(17) . 3
O1 C17 C18 C19 156.57(17) . .
C9 C17 C18 C19 -87.8(2) . .
C1 C17 C18 C19 35.2(3) . .
C20 C18 C19 C20 1.5(3) 3 .
C17 C18 C19 C20 177.52(17) . .
C18 C19 C20 C18 -1.6(3) . 3
C3G N1G C1G C2G 178.65(18) . .
C1G N1G C3G C4G -159.70(18) . .
